data_7003066
loop_
_publ_author_name
'Ju, Zhan-Feng'
'Yao, Qing-Xia'
'Wu, Wei'
'Zhang, Jie'

_publ_section_title
;
 Strong electron-accepting methylviologen dication confined in magnetic
 hosts: synthesis, structural characterization, charge-transfer and
 magnetic properties of {(MV)2[Ni(SCN)5]&#x00B7;Cl&#x00B7;2H2O}n and
 {(MV)[M(N3)2(SCN)2]}n (M = Mn, Co)
;
_journal_issue 3
_journal_name_full 'Dalton Transactions'
_journal_page_first 355
_journal_paper_doi 10.1039/b710628a
_journal_year 2008
_chemical_formula_sum 'C29 H32 Cl N9 Ni O2 S5'
_chemical_formula_weight 793.10
_chemical_name_systematic
;
?
;
_space_group_IT_number 11
_symmetry_cell_setting monoclinic
_symmetry_space_group_name_Hall '-P 2yb'
_symmetry_space_group_name_H-M 'P 1 21/m 1'
_atom_sites_solution_hydrogens geom
_atom_sites_solution_primary direct
_atom_sites_solution_secondary difmap
_audit_creation_method SHELXL-97
_cell_angle_alpha 90.00
_cell_angle_beta 96.5790(10)
_cell_angle_gamma 90.00
_cell_formula_units_Z 2
_cell_length_a 6.4118(2)
_cell_length_b 23.7160(6)
_cell_length_c 12.1682(3)
_cell_measurement_temperature 293(2)
_cell_volume 1838.14(9)
_computing_cell_refinement 'Siemens SMART'
_computing_data_collection 'Siemens SMART'
_computing_data_reduction 'Siemens SAINT'
_computing_structure_refinement 'SHELXL-97 (Sheldrick, 1997)'
_computing_structure_solution 'SHELXS-97 (Sheldrick, 1990)'
_diffrn_ambient_temperature 293(2)
_diffrn_measured_fraction_theta_full 0.996
_diffrn_measured_fraction_theta_max 0.996
_diffrn_measurement_device_type 'CCD area detector'
_diffrn_measurement_method 'phi and omega scans'
_diffrn_radiation_monochromator graphite
_diffrn_radiation_source 'fine-focus sealed tube'
_diffrn_radiation_type MoK\a
_diffrn_radiation_wavelength 0.71073
_diffrn_reflns_av_R_equivalents 0.0197
_diffrn_reflns_av_sigmaI/netI 0.0219
_diffrn_reflns_limit_h_max 4
_diffrn_reflns_limit_h_min -7
_diffrn_reflns_limit_k_max 28
_diffrn_reflns_limit_k_min -25
_diffrn_reflns_limit_l_max 14
_diffrn_reflns_limit_l_min -14
_diffrn_reflns_number 10093
_diffrn_reflns_theta_full 25.73
_diffrn_reflns_theta_max 25.73
_diffrn_reflns_theta_min 1.68
_diffrn_standards_decay_% 0
_diffrn_standards_interval_count 0
_diffrn_standards_interval_time .
_diffrn_standards_number 0
_exptl_absorpt_coefficient_mu 0.925
_exptl_absorpt_correction_T_max 0.8737
_exptl_absorpt_correction_T_min 0.7085
_exptl_absorpt_correction_type empirical
_exptl_absorpt_process_details 'Siemens SMART'
_exptl_crystal_colour green
_exptl_crystal_density_diffrn 1.433
_exptl_crystal_density_method 'not measured'
_exptl_crystal_description prism
_exptl_crystal_F_000 820
_exptl_crystal_size_max 0.40
_exptl_crystal_size_mid 0.20
_exptl_crystal_size_min 0.15
_refine_diff_density_max 0.678
_refine_diff_density_min -0.444
_refine_diff_density_rms 0.098
_refine_ls_extinction_method none
_refine_ls_goodness_of_fit_ref 1.065
_refine_ls_hydrogen_treatment constr
_refine_ls_matrix_type full
_refine_ls_number_parameters 240
_refine_ls_number_reflns 3573
_refine_ls_number_restraints 0
_refine_ls_restrained_S_all 1.065
_refine_ls_R_factor_all 0.0584
_refine_ls_R_factor_gt 0.0492
_refine_ls_shift/su_max 0.000
_refine_ls_shift/su_mean 0.000
_refine_ls_structure_factor_coef Fsqd
_refine_ls_weighting_details 'calc w=1/[\s^2^(Fo^2^)+(0.0677P)^2^+3.5000P] where P=(Fo^2^+2Fc^2^)/3'
_refine_ls_weighting_scheme calc
_refine_ls_wR_factor_gt 0.1419
_refine_ls_wR_factor_ref 0.1566
_reflns_number_gt 3206
_reflns_number_total 3573
_reflns_threshold_expression >2sigma(I)
_cod_data_source_file b710628a.txt
_cod_data_source_block 1
_cod_original_sg_symbol_H-M P21/m
_cod_database_code 7003066

loop_
_symmetry_equiv_pos_as_xyz
'x, y, z'
'-x, y+1/2, -z'
'-x, -y, -z'
'x, -y-1/2, z'

loop_
_atom_site_label
_atom_site_type_symbol
_atom_site_fract_x
_atom_site_fract_y
_atom_site_fract_z
_atom_site_U_iso_or_equiv
_atom_site_adp_type
_atom_site_occupancy
_atom_site_symmetry_multiplicity
_atom_site_calc_flag
_atom_site_refinement_flags
_atom_site_disorder_assembly
_atom_site_disorder_group
Ni1 Ni 0.23627(10) 0.2500 0.95551(5) 0.0387(2) Uani 1 2 d S . .
Cl1 Cl 0.0000 0.0000 0.5000 0.1320(12) Uani 1 2 d S . .
S1 S 0.2627(3) 0.04740(6) 0.94924(13) 0.0948(5) Uani 1 1 d . . .
S2 S -0.1784(2) 0.2500 0.59771(11) 0.0512(4) Uani 1 2 d S . .
S3 S -0.0905(2) 0.2500 1.04969(12) 0.0568(4) Uani 1 2 d S . .
S4 S 0.4852(3) 0.2500 1.34650(12) 0.0620(4) Uani 1 2 d S . .
O1W O -0.2008(7) -0.00916(16) 0.3318(4) 0.0297(9) Uani 0.50 1 d P . .
O1W' O -0.3537(14) 0.0028(3) 0.2964(6) 0.076(2) Uani 0.50 1 d P . .
N1 N -0.0826(7) 0.11456(16) 0.2013(3) 0.0608(9) Uani 1 1 d . . .
N2 N 0.6041(5) 0.12229(15) 0.6894(3) 0.0523(8) Uani 1 1 d . . .
N3 N 0.0856(7) 0.2500 0.7968(4) 0.0475(10) Uani 1 2 d S . .
N4 N -0.4558(8) 0.2500 0.9009(4) 0.0604(13) Uani 1 2 d S . .
N5 N 0.3646(7) 0.2500 1.1194(4) 0.0551(12) Uani 1 2 d S . .
N6 N 0.2407(6) 0.16379(16) 0.9519(3) 0.0558(9) Uani 1 1 d . . .
C1 C 0.7383(8) 0.1191(2) 0.7961(4) 0.0745(14) Uani 1 1 d . . .
H1A H 0.6722 0.0944 0.8467 0.112 Uiso 1 1 calc R . .
H1B H 0.7558 0.1569 0.8283 0.112 Uiso 1 1 calc R . .
H1C H 0.8759 0.1038 0.7843 0.112 Uiso 1 1 calc R . .
C2 C 0.4303(7) 0.1531(2) 0.6800(4) 0.0598(11) Uani 1 1 d . . .
H2 H 0.3961 0.1743 0.7417 0.072 Uiso 1 1 calc R . .
C3 C 0.2996(7) 0.1551(2) 0.5833(4) 0.0583(11) Uani 1 1 d . . .
H3 H 0.1759 0.1774 0.5785 0.070 Uiso 1 1 calc R . .
C4 C 0.3462(6) 0.12476(17) 0.4923(3) 0.0475(9) Uani 1 1 d . . .
C5 C 0.2001(6) 0.12319(17) 0.3887(3) 0.0490(9) Uani 1 1 d . . .
C6 C 0.0235(8) 0.1563(2) 0.3729(4) 0.0642(12) Uani 1 1 d . . .
H6 H -0.0030 0.1829 0.4281 0.077 Uiso 1 1 calc R . .
C7 C -0.1141(8) 0.1517(2) 0.2796(4) 0.0693(13) Uani 1 1 d . . .
H7 H -0.2345 0.1753 0.2703 0.083 Uiso 1 1 calc R . .
C8 C -0.2408(10) 0.1077(3) 0.1046(4) 0.0856(17) Uani 1 1 d . . .
H8A H -0.1782 0.0877 0.0460 0.128 Uiso 1 1 calc R . .
H8B H -0.2899 0.1448 0.0776 0.128 Uiso 1 1 calc R . .
H8C H -0.3597 0.0859 0.1259 0.128 Uiso 1 1 calc R . .
C9 C 0.0878(9) 0.0833(2) 0.2122(4) 0.0731(14) Uani 1 1 d . . .
H9 H 0.1110 0.0576 0.1548 0.088 Uiso 1 1 calc R . .
C10 C 0.2323(8) 0.0865(2) 0.3033(4) 0.0671(12) Uani 1 1 d . . .
H10 H 0.3547 0.0636 0.3085 0.081 Uiso 1 1 calc R . .
C11 C 0.5320(7) 0.0946(2) 0.5039(4) 0.0645(12) Uani 1 1 d . . .
H11 H 0.5731 0.0742 0.4427 0.077 Uiso 1 1 calc R . .
C12 C 0.6564(8) 0.0938(2) 0.6025(4) 0.0678(12) Uani 1 1 d . . .
H12 H 0.7826 0.0724 0.6093 0.081 Uiso 1 1 calc R . .
C13 C -0.0250(8) 0.2500 0.7149(4) 0.0401(11) Uani 1 2 d S . .
C14 C -0.3009(8) 0.2500 0.9602(5) 0.0456(12) Uani 1 2 d S . .
C15 C 0.4112(8) 0.2500 1.2141(4) 0.0430(11) Uani 1 2 d S . .
C16 C 0.2491(6) 0.11586(19) 0.9500(3) 0.0487(9) Uani 1 1 d . . .

loop_
_atom_site_aniso_label
_atom_site_aniso_U_11
_atom_site_aniso_U_22
_atom_site_aniso_U_33
_atom_site_aniso_U_23
_atom_site_aniso_U_13
_atom_site_aniso_U_12
Ni1 0.0356(4) 0.0449(4) 0.0341(4) 0.000 -0.0026(2) 0.000
Cl1 0.132(2) 0.0822(15) 0.201(3) 0.0185(17) 0.101(2) 0.0148(15)
S1 0.1526(16) 0.0477(7) 0.0860(10) -0.0071(6) 0.0214(10) 0.0107(8)
S2 0.0457(7) 0.0659(9) 0.0390(7) 0.000 -0.0077(6) 0.000
S3 0.0396(7) 0.0822(11) 0.0483(8) 0.000 0.0032(6) 0.000
S4 0.0691(10) 0.0761(11) 0.0379(7) 0.000 -0.0065(7) 0.000
O1W 0.038(2) 0.0157(19) 0.038(2) 0.0027(17) 0.0147(19) -0.0033(17)
O1W' 0.107(6) 0.070(4) 0.059(4) -0.006(3) 0.039(4) 0.016(4)
N1 0.079(3) 0.053(2) 0.0470(19) 0.0051(16) -0.0073(17) -0.0085(19)
N2 0.0529(19) 0.055(2) 0.0477(18) 0.0010(15) -0.0007(15) -0.0043(16)
N3 0.046(2) 0.057(3) 0.039(2) 0.000 0.000(2) 0.000
N4 0.038(3) 0.081(4) 0.062(3) 0.000 0.001(2) 0.000
N5 0.040(2) 0.081(4) 0.042(3) 0.000 -0.002(2) 0.000
N6 0.060(2) 0.049(2) 0.057(2) 0.0006(16) 0.0006(16) 0.0070(16)
C1 0.072(3) 0.089(4) 0.057(3) 0.000(3) -0.017(2) -0.002(3)
C2 0.066(3) 0.069(3) 0.043(2) -0.011(2) 0.0044(19) 0.008(2)
C3 0.058(2) 0.067(3) 0.049(2) -0.010(2) 0.0025(19) 0.013(2)
C4 0.052(2) 0.048(2) 0.0428(19) -0.0011(16) 0.0097(16) -0.0009(17)
C5 0.056(2) 0.051(2) 0.041(2) -0.0029(17) 0.0105(17) -0.0016(18)
C6 0.075(3) 0.066(3) 0.049(2) -0.014(2) -0.005(2) 0.016(2)
C7 0.075(3) 0.066(3) 0.063(3) -0.006(2) -0.009(2) 0.013(2)
C8 0.107(4) 0.080(4) 0.061(3) 0.000(3) -0.028(3) -0.014(3)
C9 0.100(4) 0.071(3) 0.047(2) -0.013(2) 0.002(2) 0.004(3)
C10 0.073(3) 0.076(3) 0.052(2) -0.013(2) 0.005(2) 0.014(2)
C11 0.065(3) 0.079(3) 0.050(2) -0.013(2) 0.009(2) 0.017(2)
C12 0.061(3) 0.076(3) 0.065(3) -0.005(2) 0.002(2) 0.015(2)
C13 0.037(3) 0.047(3) 0.036(3) 0.000 0.003(2) 0.000
C14 0.043(3) 0.045(3) 0.050(3) 0.000 0.014(2) 0.000
C15 0.035(3) 0.049(3) 0.044(3) 0.000 0.002(2) 0.000
C16 0.048(2) 0.056(3) 0.041(2) -0.0017(17) 0.0002(16) 0.0043(17)

loop_
_atom_type_symbol
_atom_type_description
_atom_type_scat_dispersion_real
_atom_type_scat_dispersion_imag
_atom_type_scat_source
C C 0.0033 0.0016 'International Tables Vol C Tables 4.2.6.8 and 6.1.1.4'
N N 0.0061 0.0033 'International Tables Vol C Tables 4.2.6.8 and 6.1.1.4'
Ni Ni 0.3393 1.1124 'International Tables Vol C Tables 4.2.6.8 and 6.1.1.4'
O O 0.0106 0.0060 'International Tables Vol C Tables 4.2.6.8 and 6.1.1.4'
S S 0.1246 0.1234 'International Tables Vol C Tables 4.2.6.8 and 6.1.1.4'
H H 0.0000 0.0000 'International Tables Vol C Tables 4.2.6.8 and 6.1.1.4'
Cl Cl 0.1484 0.1585 'International Tables Vol C Tables 4.2.6.8 and 6.1.1.4'

loop_
_geom_angle_atom_site_label_1
_geom_angle_atom_site_label_2
_geom_angle_atom_site_label_3
_geom_angle
_geom_angle_site_symmetry_1
_geom_angle_site_symmetry_3
_geom_angle_publ_flag
N6 Ni1 N6 176.9(2) 4_565 . ?
N6 Ni1 N3 89.20(10) 4_565 . ?
N6 Ni1 N3 89.20(10) . . ?
N6 Ni1 N5 90.90(10) 4_565 . ?
N6 Ni1 N5 90.90(10) . . ?
N3 Ni1 N5 175.48(18) . . ?
N6 Ni1 N4 88.74(10) 4_565 1_655 ?
N6 Ni1 N4 88.74(10) . 1_655 ?
N3 Ni1 N4 93.37(19) . 1_655 ?
N5 Ni1 N4 91.1(2) . 1_655 ?
N6 Ni1 S3 91.38(10) 4_565 . ?
N6 Ni1 S3 91.38(10) . . ?
N3 Ni1 S3 95.88(14) . . ?
N5 Ni1 S3 79.60(14) . . ?
N4 Ni1 S3 170.75(15) 1_655 . ?
C14 S3 Ni1 111.44(19) . . ?
C9 N1 C7 119.6(4) . . ?
C9 N1 C8 120.4(4) . . ?
C7 N1 C8 120.0(5) . . ?
C2 N2 C12 119.8(4) . . ?
C2 N2 C1 120.2(4) . . ?
C12 N2 C1 119.9(4) . . ?
C13 N3 Ni1 170.2(4) . . ?
C14 N4 Ni1 124.0(5) . 1_455 ?
C15 N5 Ni1 171.6(4) . . ?
C16 N6 Ni1 178.1(4) . . ?
N2 C1 H1A 109.5 . . ?
N2 C1 H1B 109.5 . . ?
H1A C1 H1B 109.5 . . ?
N2 C1 H1C 109.5 . . ?
H1A C1 H1C 109.5 . . ?
H1B C1 H1C 109.5 . . ?
N2 C2 C3 121.3(4) . . ?
N2 C2 H2 119.3 . . ?
C3 C2 H2 119.3 . . ?
C2 C3 C4 120.4(4) . . ?
C2 C3 H3 119.8 . . ?
C4 C3 H3 119.8 . . ?
C3 C4 C11 116.8(4) . . ?
C3 C4 C5 121.4(4) . . ?
C11 C4 C5 121.8(4) . . ?
C6 C5 C10 116.5(4) . . ?
C6 C5 C4 122.3(4) . . ?
C10 C5 C4 121.2(4) . . ?
C7 C6 C5 121.0(4) . . ?
C7 C6 H6 119.5 . . ?
C5 C6 H6 119.5 . . ?
N1 C7 C6 121.0(5) . . ?
N1 C7 H7 119.5 . . ?
C6 C7 H7 119.5 . . ?
N1 C8 H8A 109.5 . . ?
N1 C8 H8B 109.5 . . ?
H8A C8 H8B 109.5 . . ?
N1 C8 H8C 109.5 . . ?
H8A C8 H8C 109.5 . . ?
H8B C8 H8C 109.5 . . ?
N1 C9 C10 122.0(4) . . ?
N1 C9 H9 119.0 . . ?
C10 C9 H9 119.0 . . ?
C9 C10 C5 119.9(5) . . ?
C9 C10 H10 120.1 . . ?
C5 C10 H10 120.1 . . ?
C12 C11 C4 120.5(4) . . ?
C12 C11 H11 119.7 . . ?
C4 C11 H11 119.7 . . ?
N2 C12 C11 121.2(4) . . ?
N2 C12 H12 119.4 . . ?
C11 C12 H12 119.4 . . ?
N3 C13 S2 179.0(5) . . ?
N4 C14 S3 176.7(5) . . ?
N5 C15 S4 178.0(5) . . ?
N6 C16 S1 179.1(4) . . ?

loop_
_geom_bond_atom_site_label_1
_geom_bond_atom_site_label_2
_geom_bond_distance
_geom_bond_site_symmetry_2
_geom_bond_publ_flag
Ni1 N6 2.045(4) 4_565 ?
Ni1 N6 2.045(4) . ?
Ni1 N3 2.058(4) . ?
Ni1 N5 2.069(5) . ?
Ni1 N4 2.154(5) 1_655 ?
Ni1 S3 2.5006(16) . ?
S1 C16 1.626(5) . ?
S2 C13 1.637(5) . ?
S3 C14 1.634(6) . ?
S4 C15 1.627(5) . ?
O1W O1W' 1.064(8) . ?
N1 C9 1.315(7) . ?
N1 C7 1.329(6) . ?
N1 C8 1.472(6) . ?
N2 C2 1.327(6) . ?
N2 C12 1.330(6) . ?
N2 C1 1.475(5) . ?
N3 C13 1.155(6) . ?
N4 C14 1.159(7) . ?
N4 Ni1 2.154(5) 1_455 ?
N5 C15 1.156(7) . ?
N6 C16 1.138(6) . ?
C1 H1A 0.9800 . ?
C1 H1B 0.9800 . ?
C1 H1C 0.9800 . ?
C2 C3 1.365(6) . ?
C2 H2 0.9500 . ?
C3 C4 1.381(6) . ?
C3 H3 0.9500 . ?
C4 C11 1.383(6) . ?
C4 C5 1.482(6) . ?
C5 C6 1.374(6) . ?
C5 C10 1.388(6) . ?
C6 C7 1.360(6) . ?
C6 H6 0.9500 . ?
C7 H7 0.9500 . ?
C8 H8A 0.9800 . ?
C8 H8B 0.9800 . ?
C8 H8C 0.9800 . ?
C9 C10 1.363(7) . ?
C9 H9 0.9500 . ?
C10 H10 0.9500 . ?
C11 C12 1.363(6) . ?
C11 H11 0.9500 . ?
C12 H12 0.9500 . ?
